data_7012432
loop_
_publ_author_name
'Atkins, Andrew J.'
'Black, Daniel'
'Finn, Rachel L.'
'Marin-Becerra, Armando'
'Blake, Alexander J.'
'Ruiz-Ramirez, Lena'
'Li, Wan-Sheung'
'Schr\"oder, Martin'

_publ_section_title
;
 Synthesis and structure of mononuclear and binuclear zinc(ii)
 compartmental macrocyclic complexes
;
_journal_issue 9
_journal_name_full 'Dalton Transactions'
_journal_page_first 1730
_journal_paper_doi 10.1039/b210936k
_journal_year 2003
_chemical_formula_moiety 'C28 H30 N4 O6 Zn2, 2(C H Cl3)'
_chemical_formula_sum 'C30 H32 Cl6 N4 O6 Zn2'
_chemical_formula_weight 888.04
_chemical_name_systematic
; 
? 
;
_space_group_IT_number 2
_symmetry_cell_setting triclinic
_symmetry_space_group_name_Hall '-P 1'
_symmetry_space_group_name_H-M 'P -1'
_atom_sites_solution_hydrogens 'methyl H atoms from difference Fourier; other placed geometrically'
_atom_sites_solution_primary direct
_atom_sites_solution_secondary difmap
_audit_creation_method SHELXL
_cell_angle_alpha 78.22(3)
_cell_angle_beta 85.11(4)
_cell_angle_gamma 82.28(3)
_cell_formula_units_Z 1
_cell_length_a 7.416(2)
_cell_length_b 9.184(2)
_cell_length_c 14.217(3)
_cell_measurement_reflns_used 37
_cell_measurement_temperature 150(2)
_cell_measurement_theta_max 17
_cell_measurement_theta_min 14
_cell_volume 937.6(4)
_computing_cell_refinement 'Stadi-4 (Stoe & Cie, 1995a)'
_computing_data_collection 'Stadi-4 (Stoe & Cie, 1995a)'
_computing_data_reduction 'X-Red (Stoe & Cie, 1995b)'
_computing_molecular_graphics 'SHELXTL/PC (Sheldrick, 1997)'
_computing_publication_material 'SHELXL-97; PLATON (Spek, 2002)'
_computing_structure_refinement 'SHELXL-97 (Sheldrick, 1997)'
_computing_structure_solution 'SHELXS-96 (Sheldrick, 1990)'
_diffrn_ambient_temperature 150(2)
_diffrn_measured_fraction_theta_full 0.998
_diffrn_measured_fraction_theta_max 0.998
_diffrn_measurement_device 'Stoe Stadi-4 four-circle'
_diffrn_measurement_method omega-theta
_diffrn_radiation_monochromator graphite
_diffrn_radiation_source 'fine-focus sealed tube'
_diffrn_radiation_type MoK\a
_diffrn_radiation_wavelength 0.71073
_diffrn_reflns_av_R_equivalents 0.026
_diffrn_reflns_av_sigmaI/netI 0.027
_diffrn_reflns_limit_h_max 8
_diffrn_reflns_limit_h_min -8
_diffrn_reflns_limit_k_max 10
_diffrn_reflns_limit_k_min -10
_diffrn_reflns_limit_l_max 16
_diffrn_reflns_limit_l_min -16
_diffrn_reflns_number 4857
_diffrn_reflns_theta_full 25.02
_diffrn_reflns_theta_max 25.02
_diffrn_reflns_theta_min 2.78
_diffrn_standards_decay_% 'variations +-5.3'
_diffrn_standards_interval_time 60
_diffrn_standards_number 3
_exptl_absorpt_coefficient_mu 1.752
_exptl_absorpt_correction_T_max 0.832
_exptl_absorpt_correction_T_min 0.762
_exptl_absorpt_correction_type numerical
_exptl_crystal_colour colourless
_exptl_crystal_density_diffrn 1.573
_exptl_crystal_description column
_exptl_crystal_F_000 450
_exptl_crystal_size_max 0.45
_exptl_crystal_size_mid 0.20
_exptl_crystal_size_min 0.16
_refine_diff_density_max 0.73
_refine_diff_density_min -0.61
_refine_diff_density_rms 0.08
_refine_ls_extinction_method none
_refine_ls_goodness_of_fit_all 1.061
_refine_ls_goodness_of_fit_obs 1.055
_refine_ls_hydrogen_treatment 'rigid rotating group; riding model'
_refine_ls_matrix_type full
_refine_ls_number_parameters 223
_refine_ls_number_reflns 3296
_refine_ls_number_restraints 0
_refine_ls_restrained_S_all 1.061
_refine_ls_R_factor_all 0.0461
_refine_ls_R_factor_obs 0.0398
_refine_ls_shift/su_max 0.001
_refine_ls_shift/su_mean 0.000
_refine_ls_structure_factor_coef Fsqd
_refine_ls_weighting_details 'w=1/[\s^2^(Fo^2^)+(0.047P)^2^+1.700P] where P=(Fo^2^+2Fc^2^)/3'
_refine_ls_weighting_scheme calc
_refine_ls_wR_factor_all 0.104
_refine_ls_wR_factor_obs 0.0974
_reflns_number_observed 2961
_reflns_number_total 3296
_reflns_observed_criterion >2sigma(I)
_cod_data_source_file b210936k.txt
_cod_data_source_block 2
_cod_depositor_comments
;
The following automatic conversions were performed:

'_refine_ls_weighting_scheme' value 'calc
w=1/[\s^2^(Fo^2^)+(0.047P)^2^+1.700P] where P=(Fo^2^+2Fc^2^)/3' was
changed to 'calc'. New tag '_refine_ls_weighting_details' was
created. The value of the new tag was set to
'w=1/[\s^2^(Fo^2^)+(0.047P)^2^+1.700P] where P=(Fo^2^+2Fc^2^)/3'.

Automatic conversion script
Id: cif_fix_values 3143 2015-03-26 13:38:13Z robertas 
;
_cod_original_sg_symbol_H-M P-1
_cod_database_code 7012432

loop_
_symmetry_equiv_pos_as_xyz
'x, y, z'
'-x, -y, -z'

loop_
_atom_site_label
_atom_site_type_symbol
_atom_site_fract_x
_atom_site_fract_y
_atom_site_fract_z
_atom_site_U_iso_or_equiv
_atom_site_adp_type
_atom_site_occupancy
_atom_site_symmetry_multiplicity
_atom_site_calc_flag
_atom_site_refinement_flags
_atom_site_disorder_assembly
_atom_site_disorder_group
Zn1 Zn 0.06563(5) 0.00843(4) 0.88490(2) 0.02325(13) Uani 1 1 d . . .
O1 O 0.1376(3) -0.0937(3) 1.02387(15) 0.0260(5) Uani 1 1 d . . .
O2 O -0.0713(3) -0.1429(3) 0.85075(16) 0.0277(5) Uani 1 1 d . . .
O3 O 0.0917(4) -0.1276(3) 0.71193(18) 0.0420(6) Uani 1 1 d . . .
N1 N 0.3419(4) -0.0056(3) 0.8439(2) 0.0292(6) Uani 1 1 d . . .
N2 N -0.0015(4) 0.2031(3) 0.78226(19) 0.0278(6) Uani 1 1 d . . .
C1 C 0.2824(4) -0.1896(4) 1.0475(2) 0.0253(7) Uani 1 1 d . . .
C2 C 0.4427(4) -0.1922(4) 0.9853(2) 0.0294(7) Uani 1 1 d . . .
C3 C 0.5944(5) -0.2983(4) 1.0102(3) 0.0374(9) Uani 1 1 d . . .
H3 H 0.7016 -0.2949 0.9685 0.045 Uiso 1 1 calc R . .
C4 C 0.5936(5) -0.4070(4) 1.0926(3) 0.0398(9) Uani 1 1 d . . .
C5 C 0.4400(5) -0.4028(4) 1.1548(3) 0.0346(8) Uani 1 1 d . . .
H5 H 0.4377 -0.4759 1.2127 0.042 Uiso 1 1 calc R . .
C6 C 0.2865(5) -0.2947(4) 1.1361(2) 0.0285(7) Uani 1 1 d . . .
C7 C 0.7583(6) -0.5239(5) 1.1155(4) 0.0534(11) Uani 1 1 d . . .
H7A H 0.8626 -0.4741 1.1247 0.080 Uiso 1 1 calc R . .
H7B H 0.7883 -0.5772 1.0620 0.080 Uiso 1 1 calc R . .
H7C H 0.7301 -0.5954 1.1744 0.080 Uiso 1 1 calc R . .
C8 C 0.4655(4) -0.0905(4) 0.8935(2) 0.0309(8) Uani 1 1 d . . .
H8 H 0.5871 -0.0865 0.8670 0.037 Uiso 1 1 calc R . .
C9 C 0.4084(5) 0.0704(5) 0.7476(3) 0.0378(9) Uani 1 1 d . . .
H9A H 0.3931 0.0083 0.7002 0.045 Uiso 1 1 calc R . .
H9B H 0.5404 0.0765 0.7488 0.045 Uiso 1 1 calc R . .
C10 C 0.3132(5) 0.2259(4) 0.7141(3) 0.0368(8) Uani 1 1 d . . .
H10A H 0.3799 0.2743 0.6552 0.044 Uiso 1 1 calc R . .
H10B H 0.3185 0.2855 0.7643 0.044 Uiso 1 1 calc R . .
C11 C 0.1149(5) 0.2296(4) 0.6927(2) 0.0332(8) Uani 1 1 d . . .
H11A H 0.0724 0.3283 0.6534 0.040 Uiso 1 1 calc R . .
H11B H 0.1046 0.1518 0.6550 0.040 Uiso 1 1 calc R . .
C12 C -0.1450(5) 0.2973(4) 0.7868(2) 0.0302(7) Uani 1 1 d . . .
C13 C -0.0308(4) -0.1772(4) 0.7688(2) 0.0273(7) Uani 1 1 d . . .
C14 C -0.1459(5) -0.2843(5) 0.7411(3) 0.0414(9) Uani 1 1 d . . .
H14A H -0.1684 -0.3634 0.7970 0.062 Uiso 1 1 calc R . .
H14B H -0.0814 -0.3293 0.6890 0.062 Uiso 1 1 calc R . .
H14C H -0.2625 -0.2296 0.7194 0.062 Uiso 1 1 calc R . .
H1S H 0.214(6) -0.208(5) 0.588(3) 0.047(12) Uiso 1 1 d . . .
C1S C 0.2786(6) -0.2309(5) 0.5384(3) 0.0447(10) Uani 1 1 d . . .
Cl1 Cl 0.5102(2) -0.2357(2) 0.55585(12) 0.0960(6) Uani 1 1 d . . .
Cl2 Cl 0.2267(3) -0.40382(15) 0.52011(12) 0.0917(5) Uani 1 1 d . . .
Cl3 Cl 0.21463(18) -0.09286(14) 0.43855(8) 0.0595(3) Uani 1 1 d . . .

loop_
_atom_site_aniso_label
_atom_site_aniso_U_11
_atom_site_aniso_U_22
_atom_site_aniso_U_33
_atom_site_aniso_U_23
_atom_site_aniso_U_13
_atom_site_aniso_U_12
Zn1 0.0187(2) 0.0309(2) 0.0210(2) -0.00664(15) 0.00174(14) -0.00529(15)
O1 0.0198(11) 0.0343(13) 0.0235(11) -0.0082(9) -0.0015(9) 0.0024(9)
O2 0.0239(11) 0.0333(13) 0.0285(12) -0.0111(10) 0.0016(9) -0.0074(10)
O3 0.0535(17) 0.0448(15) 0.0328(14) -0.0153(12) 0.0109(12) -0.0209(13)
N1 0.0227(14) 0.0422(17) 0.0255(14) -0.0113(12) 0.0042(11) -0.0097(12)
N2 0.0282(15) 0.0321(15) 0.0246(14) -0.0048(11) 0.0007(11) -0.0115(12)
C1 0.0217(16) 0.0297(17) 0.0284(17) -0.0137(13) -0.0055(13) -0.0023(13)
C2 0.0195(16) 0.0394(19) 0.0334(18) -0.0166(15) -0.0042(13) -0.0018(14)
C3 0.0244(18) 0.050(2) 0.042(2) -0.0216(18) -0.0057(15) 0.0011(16)
C4 0.0299(19) 0.041(2) 0.053(2) -0.0221(18) -0.0126(17) 0.0076(16)
C5 0.036(2) 0.0292(18) 0.041(2) -0.0086(15) -0.0159(16) -0.0020(15)
C6 0.0279(17) 0.0269(17) 0.0339(18) -0.0096(14) -0.0092(14) -0.0046(14)
C7 0.044(2) 0.045(2) 0.073(3) -0.023(2) -0.018(2) 0.0136(19)
C8 0.0185(16) 0.048(2) 0.0300(18) -0.0175(16) 0.0044(13) -0.0059(15)
C9 0.0252(18) 0.060(2) 0.0299(19) -0.0108(17) 0.0086(14) -0.0138(17)
C10 0.038(2) 0.046(2) 0.0281(18) -0.0055(16) 0.0083(15) -0.0220(17)
C11 0.041(2) 0.0358(19) 0.0234(17) -0.0018(14) 0.0009(14) -0.0134(16)
C12 0.0347(19) 0.0272(17) 0.0320(18) -0.0074(14) -0.0073(14) -0.0104(15)
C13 0.0272(17) 0.0255(16) 0.0284(17) -0.0046(13) -0.0044(14) 0.0003(13)
C14 0.040(2) 0.044(2) 0.046(2) -0.0189(18) -0.0032(17) -0.0106(17)
C1S 0.050(2) 0.052(2) 0.032(2) -0.0139(18) 0.0029(18) 0.0016(19)
Cl1 0.0565(8) 0.1579(17) 0.0873(11) -0.0675(11) -0.0267(7) 0.0193(9)
Cl2 0.1494(16) 0.0466(7) 0.0840(10) -0.0165(7) -0.0203(10) -0.0150(8)
Cl3 0.0682(7) 0.0614(7) 0.0453(6) 0.0026(5) -0.0005(5) -0.0164(6)

loop_
_atom_type_symbol
_atom_type_description
_atom_type_scat_dispersion_real
_atom_type_scat_dispersion_imag
_atom_type_scat_source
C C 0.0033 0.0016 'International Tables Vol C Tables 4.2.6.8 and 6.1.1.4'
H H 0.0000 0.0000 'International Tables Vol C Tables 4.2.6.8 and 6.1.1.4'
N N 0.0061 0.0033 'International Tables Vol C Tables 4.2.6.8 and 6.1.1.4'
O O 0.0106 0.0060 'International Tables Vol C Tables 4.2.6.8 and 6.1.1.4'
Zn Zn 0.2839 1.4301 'International Tables Vol C Tables 4.2.6.8 and 6.1.1.4'
Cl Cl 0.1484 0.1585 'International Tables Vol C Tables 4.2.6.8 and 6.1.1.4'

loop_
_geom_angle_atom_site_label_1
_geom_angle_atom_site_label_2
_geom_angle_atom_site_label_3
_geom_angle
_geom_angle_site_symmetry_1
_geom_angle_site_symmetry_3
_geom_angle_publ_flag
O2 Zn1 N1 116.53(10) . . ?
O2 Zn1 O1 97.07(9) . 2_557 ?
N1 Zn1 O1 144.76(10) . 2_557 ?
O2 Zn1 O1 101.57(10) . . ?
N1 Zn1 O1 87.70(11) . . ?
O1 Zn1 O1 74.74(10) 2_557 . ?
O2 Zn1 N2 104.44(10) . . ?
N1 Zn1 N2 94.02(12) . . ?
O1 Zn1 N2 87.16(10) 2_557 . ?
O1 Zn1 N2 149.88(10) . . ?
C1 O1 Zn1 128.0(2) . 2_557 ?
C1 O1 Zn1 126.7(2) . . ?
Zn1 O1 Zn1 105.26(10) 2_557 . ?
C13 O2 Zn1 116.8(2) . . ?
C8 N1 C9 114.4(3) . . ?
C8 N1 Zn1 124.1(2) . . ?
C9 N1 Zn1 121.2(2) . . ?
C12 N2 C11 115.9(3) . . ?
C12 N2 Zn1 125.6(2) . . ?
C11 N2 Zn1 118.3(2) . . ?
O1 C1 C2 121.1(3) . . ?
O1 C1 C6 121.9(3) . . ?
C2 C1 C6 117.0(3) . . ?
C3 C2 C1 120.5(3) . . ?
C3 C2 C8 114.8(3) . . ?
C1 C2 C8 124.7(3) . . ?
C4 C3 C2 122.5(4) . . ?
C3 C4 C5 117.3(3) . . ?
C3 C4 C7 121.0(4) . . ?
C5 C4 C7 121.6(4) . . ?
C4 C5 C6 122.8(4) . . ?
C5 C6 C1 119.6(3) . . ?
C5 C6 C12 115.6(3) . 2_557 ?
C1 C6 C12 124.8(3) . 2_557 ?
N1 C8 C2 128.0(3) . . ?
N1 C9 C10 114.5(3) . . ?
C9 C10 C11 114.0(3) . . ?
N2 C11 C10 111.0(3) . . ?
N2 C12 C6 127.6(3) . 2_557 ?
O3 C13 O2 124.4(3) . . ?
O3 C13 C14 119.6(3) . . ?
O2 C13 C14 116.0(3) . . ?
Cl1 C1S Cl3 110.4(3) . . ?
Cl1 C1S Cl2 111.8(3) . . ?
Cl3 C1S Cl2 108.5(2) . . ?

loop_
_geom_bond_atom_site_label_1
_geom_bond_atom_site_label_2
_geom_bond_distance
_geom_bond_site_symmetry_2
_geom_bond_publ_flag
Zn1 N1 2.076(3) . ?
Zn1 N2 2.096(3) . ?
Zn1 O1 2.081(2) 2_557 ?
Zn1 O1 2.087(2) . ?
Zn1 O2 1.984(2) . ?
O1 C1 1.315(4) . ?
O1 Zn1 2.081(2) 2_557 ?
O2 C13 1.269(4) . ?
O3 C13 1.234(4) . ?
N1 C8 1.280(5) . ?
N1 C9 1.480(4) . ?
N2 C12 1.284(5) . ?
N2 C11 1.473(4) . ?
C1 C2 1.421(5) . ?
C1 C6 1.422(5) . ?
C2 C3 1.405(5) . ?
C2 C8 1.453(5) . ?
C3 C4 1.376(6) . ?
C4 C5 1.383(6) . ?
C4 C7 1.524(5) . ?
C5 C6 1.412(5) . ?
C6 C12 1.450(5) 2_557 ?
C9 C10 1.508(6) . ?
C10 C11 1.522(5) . ?
C12 C6 1.450(5) 2_557 ?
C13 C14 1.515(5) . ?
C1S Cl1 1.749(5) . ?
C1S Cl2 1.758(5) . ?
C1S Cl3 1.751(4) . ?
